data_1516929
loop_
_publ_author_name
'Katsura Mochizuki'
'Junpei Takahashi'
'Yukiko Ishima'
'Tomomi Shindo'

_publ_section_title
;
 Synthesis and structures of urea-coordinated dinickel(II) complexes with
 binucleating ligand
 1,3-bis(N-(2-(dimethylamino)ethyl)-N-methylamino)propan-2-ol (HL1) and
 its a nalogs
;
_journal_name_full
;
Inorganica Chimica Acta
;
_journal_page_first 151
_journal_page_last 158
_journal_volume 400
_journal_year 2013
_chemical_formula_sum 'C46 H73 B N6 Ni2 O8'
_chemical_formula_weight 966.33
_space_group_IT_number 14
_symmetry_cell_setting monoclinic
_symmetry_space_group_name_Hall '-P 2yn'
_symmetry_space_group_name_H-M 'P 1 21/n 1'
_atom_sites_solution_hydrogens geom
_atom_sites_solution_primary direct
_atom_sites_solution_secondary difmap
_cell_angle_alpha 90.00
_cell_angle_beta 104.69(4)
_cell_angle_gamma 90.00
_cell_formula_units_Z 4
_cell_length_a 17.591(8)
_cell_length_b 17.449(5)
_cell_length_c 17.256(7)
_cell_measurement_reflns_used 33
_cell_measurement_temperature 298(2)
_cell_measurement_theta_max 17.41
_cell_measurement_theta_min 15.07
_cell_volume 5124(4)
_computing_cell_refinement 'MXC (MAC Science)'
_computing_data_collection 'MXC (MAC Science)'
_computing_data_reduction 'MXC (MAC Science)'
_computing_molecular_graphics Ortep-3
_computing_structure_refinement 'SHELXL-97 (Sheldrick, 1997)'
_computing_structure_solution 'Sir-92 in MAXUS'
_diffrn_ambient_temperature 298(2)
_diffrn_measured_fraction_theta_full 0.995
_diffrn_measured_fraction_theta_max 0.995
_diffrn_measurement_device_type 'Mac Science MXC3k'
_diffrn_measurement_method Omega
_diffrn_radiation_monochromator graphite
_diffrn_radiation_source 'fine-focus sealed tube'
_diffrn_radiation_type MoK\a
_diffrn_radiation_wavelength 0.71073
_diffrn_reflns_av_R_equivalents 0.0345
_diffrn_reflns_av_sigmaI/netI 0.0508
_diffrn_reflns_limit_h_max 22
_diffrn_reflns_limit_h_min 0
_diffrn_reflns_limit_k_max 0
_diffrn_reflns_limit_k_min -22
_diffrn_reflns_limit_l_max 21
_diffrn_reflns_limit_l_min -22
_diffrn_reflns_number 12087
_diffrn_reflns_theta_full 27.50
_diffrn_reflns_theta_max 27.50
_diffrn_reflns_theta_min 1.67
_diffrn_standards_decay_% 5
_diffrn_standards_interval_count 100
_diffrn_standards_number 3
_exptl_absorpt_coefficient_mu 0.788
_exptl_absorpt_correction_T_max 1.000
_exptl_absorpt_correction_T_min 0.931
_exptl_absorpt_correction_type psi-scan
_exptl_absorpt_process_details
;
psi-scan (North, Philips & Mathews, 1968)
;
_exptl_crystal_colour green
_exptl_crystal_density_diffrn 1.253
_exptl_crystal_density_method 'not measured'
_exptl_crystal_description 'Rectangular Solid'
_exptl_crystal_F_000 2064
_exptl_crystal_size_max 0.90
_exptl_crystal_size_mid 0.80
_exptl_crystal_size_min 0.60
_refine_diff_density_max 0.560
_refine_diff_density_min -0.533
_refine_diff_density_rms 0.068
_refine_ls_extinction_method none
_refine_ls_goodness_of_fit_ref 1.015
_refine_ls_hydrogen_treatment constr
_refine_ls_matrix_type full
_refine_ls_number_parameters 569
_refine_ls_number_reflns 11712
_refine_ls_number_restraints 46
_refine_ls_restrained_S_all 1.027
_refine_ls_R_factor_all 0.1069
_refine_ls_R_factor_gt 0.0586
_refine_ls_shift/su_max 0.001
_refine_ls_shift/su_mean 0.000
_refine_ls_structure_factor_coef Fsqd
_refine_ls_weighting_details 'calc w=1/[\s^2^(Fo^2^)+(0.0670P)^2^+4.8160P] where P=(Fo^2^+2Fc^2^)/3'
_refine_ls_weighting_scheme calc
_refine_ls_wR_factor_gt 0.1307
_refine_ls_wR_factor_ref 0.1586
_reflns_number_gt 7365
_reflns_number_total 11712
_reflns_threshold_expression >2sigma(I)
_cod_data_source_file ICA-2013-400-151-158-2.cif
_cod_data_source_block 5a+urea-EtOH
_cod_depositor_comments
;
The following automatic conversions were performed:

'_exptl_absorpt_correction_type' value 'Psi-Scan' changed to
'psi-scan' according to the built-in table from CIF Core dictionary
named 'cif_core.dic' version 2.4.1 from 2010-06-29.

Automatic conversion script
Id: cif_fix_values 2281 2013-09-26 08:29:07Z andrius 
;
_cod_original_sg_symbol_H-M 'P 21/n'
_cod_database_code 1516929

loop_
_symmetry_equiv_pos_as_xyz
'x, y, z'
'-x+1/2, y+1/2, -z+1/2'
'-x, -y, -z'
'x-1/2, -y-1/2, z-1/2'

loop_
_atom_site_label
_atom_site_type_symbol
_atom_site_fract_x
_atom_site_fract_y
_atom_site_fract_z
_atom_site_U_iso_or_equiv
_atom_site_adp_type
_atom_site_occupancy
_atom_site_symmetry_multiplicity
_atom_site_calc_flag
_atom_site_refinement_flags
Ni1 Ni 0.75636(3) 0.12965(2) 0.07484(2) 0.03657(13) Uani 1 1 d .
Ni2 Ni 0.74037(3) 0.33215(2) 0.06522(3) 0.04134(14) Uani 1 1 d .
O20 O 0.74425(15) 0.22814(12) 0.01517(13) 0.0391(5) Uani 1 1 d .
O32 O 0.69797(16) 0.16289(14) 0.15749(16) 0.0503(6) Uani 1 1 d U
O42 O 0.81278(16) 0.04626(14) 0.16126(15) 0.0479(6) Uani 1 1 d .
O53 O 0.75919(17) 0.44002(14) 0.11528(16) 0.0542(7) Uani 1 1 d .
C81 C 0.9787(3) 0.4256(4) -0.2935(4) 0.0907(18) Uani 1 1 d .
H81 H 1.0280 0.4365 -0.3012 0.109 Uiso 1 1 d R
O62 O 0.85956(17) 0.30945(16) 0.12829(19) 0.0651(8) Uani 1 1 d .
H62 H 0.8889 0.2962 0.0903 0.078 Uiso 1 1 d R
O43 O 0.87055(16) 0.15654(15) 0.16018(17) 0.0541(7) Uani 1 1 d .
N4 N 0.8114(2) 0.09340(18) -0.01533(18) 0.0485(8) Uani 1 1 d .
N1 N 0.6628(2) 0.05751(19) 0.0136(2) 0.0547(8) Uani 1 1 d .
O33 O 0.70039(19) 0.28990(16) 0.15710(18) 0.0638(8) Uani 1 1 d U
C31 C 0.6837(2) 0.2268(2) 0.1825(2) 0.0431(8) Uani 1 1 d U
C93 C 0.8643(5) 0.0525(3) -0.2388(4) 0.098(2) Uani 1 1 d .
H93 H 0.8386 0.0056 -0.2421 0.118 Uiso 1 1 d R
N8 N 0.7730(3) 0.3701(2) -0.0381(2) 0.0690(11) Uani 1 1 d .
N52 N 0.7819(2) 0.54159(19) 0.1971(2) 0.0669(10) Uani 1 1 d .
H52A H 0.7794 0.5695 0.2383 0.080 Uiso 1 1 d R
H52B H 0.8093 0.5635 0.1599 0.080 Uiso 1 1 d RD
C41 C 0.8679(2) 0.0920(2) 0.1915(2) 0.0473(9) Uani 1 1 d .
C77 C 0.8667(2) 0.3383(2) -0.3133(2) 0.0532(10) Uani 1 1 d .
N51 N 0.7252(3) 0.4348(2) 0.2332(2) 0.0735(12) Uani 1 1 d .
H51A H 0.7139 0.3845 0.2202 0.088 Uiso 1 1 d R
H51B H 0.7111 0.4606 0.2756 0.088 Uiso 1 1 d R
C50 C 0.7551(3) 0.4705(2) 0.1796(2) 0.0517(10) Uani 1 1 d .
C6 C 0.7768(3) 0.2285(2) -0.0516(2) 0.0535(10) Uani 1 1 d .
H6 H 0.7344 0.2196 -0.1000 0.064 Uiso 1 1 d R
C89 C 0.8638(3) 0.1862(2) -0.2832(3) 0.0556(10) Uani 1 1 d .
C83 C 0.8339(2) 0.2368(2) -0.4353(2) 0.0535(10) Uani 1 1 d .
C5 C 0.8372(3) 0.1658(2) -0.0454(3) 0.0580(11) Uani 1 1 d .
H5A H 0.8465 0.1569 -0.0977 0.070 Uiso 1 1 d R
H5B H 0.8864 0.1820 -0.0095 0.070 Uiso 1 1 d R
N11 N 0.6241(3) 0.3667(2) -0.0005(3) 0.0862(14) Uani 1 1 d U
C78 C 0.8347(3) 0.3930(3) -0.2710(2) 0.0645(12) Uani 1 1 d .
H78 H 0.7850 0.3839 -0.2632 0.077 Uiso 1 1 d R
C88 C 0.8459(3) 0.1647(3) -0.4628(3) 0.0670(12) Uani 1 1 d .
H88 H 0.8513 0.1240 -0.4270 0.080 Uiso 1 1 d R
C3 C 0.7491(3) 0.0546(3) -0.0770(2) 0.0655(12) Uani 1 1 d .
H3A H 0.7175 0.0927 -0.1116 0.079 Uiso 1 1 d R
H3B H 0.7732 0.0220 -0.1096 0.079 Uiso 1 1 d R
C87 C 0.8497(3) 0.1495(3) -0.5411(3) 0.0801(15) Uani 1 1 d .
H87 H 0.8564 0.0994 -0.5564 0.096 Uiso 1 1 d R
C71 C 0.7293(3) 0.2666(3) -0.3490(3) 0.0612(11) Uani 1 1 d U
C7 C 0.8153(3) 0.3045(2) -0.0612(3) 0.0702(14) Uani 1 1 d .
H7A H 0.8689 0.3041 -0.0281 0.084 Uiso 1 1 d R
H7B H 0.8173 0.3104 -0.1165 0.084 Uiso 1 1 d R
C79 C 0.8727(4) 0.4597(3) -0.2418(3) 0.0853(17) Uani 1 1 d .
H79 H 0.8488 0.4944 -0.2145 0.102 Uiso 1 1 d R
C92 C 0.9376(5) 0.0608(4) -0.1882(4) 0.103(2) Uani 1 1 d .
H92 H 0.9622 0.0199 -0.1573 0.124 Uiso 1 1 d R
C30 C 0.6446(3) 0.2300(3) 0.2506(3) 0.0648(12) Uani 1 1 d U
H30A H 0.6375 0.2825 0.2637 0.078 Uiso 1 1 d R
H30B H 0.6769 0.2044 0.2965 0.078 Uiso 1 1 d R
H30C H 0.5944 0.2051 0.2347 0.078 Uiso 1 1 d R
C2 C 0.6995(3) 0.0081(3) -0.0385(3) 0.0689(13) Uani 1 1 d .
H2A H 0.7306 -0.0321 -0.0066 0.083 Uiso 1 1 d R
H2B H 0.6584 -0.0159 -0.0796 0.083 Uiso 1 1 d R
C94 C 0.8284(4) 0.1142(3) -0.2854(3) 0.0777(15) Uani 1 1 d .
H94 H 0.7786 0.1073 -0.3193 0.093 Uiso 1 1 d R
C61 C 0.9202(3) 0.3545(3) 0.1782(3) 0.0778(15) Uani 1 1 d .
H61A H 0.9081 0.4084 0.1684 0.093 Uiso 1 1 d R
H61B H 0.9698 0.3443 0.1654 0.093 Uiso 1 1 d R
B70 B 0.8227(3) 0.2558(3) -0.3447(3) 0.0497(11) Uani 1 1 d .
C82 C 0.9402(3) 0.3579(3) -0.3244(3) 0.0707(13) Uani 1 1 d .
H82 H 0.9639 0.3251 -0.3537 0.085 Uiso 1 1 d R
C90 C 0.9367(3) 0.1913(3) -0.2294(3) 0.0714(13) Uani 1 1 d .
H90 H 0.9618 0.2386 -0.2234 0.086 Uiso 1 1 d R
C86 C 0.8437(3) 0.2073(3) -0.5951(3) 0.0799(15) Uani 1 1 d .
H86 H 0.8464 0.1975 -0.6473 0.096 Uiso 1 1 d R
C14 C 0.8800(3) 0.0424(3) 0.0111(3) 0.0718(13) Uani 1 1 d .
H14A H 0.9194 0.0679 0.0516 0.086 Uiso 1 1 d R
H14B H 0.9010 0.0301 -0.0336 0.086 Uiso 1 1 d R
H14C H 0.8644 -0.0040 0.0329 0.086 Uiso 1 1 d R
C40 C 0.9310(3) 0.0692(3) 0.2645(3) 0.0715(13) Uani 1 1 d .
H40A H 0.9210 0.0186 0.2815 0.086 Uiso 1 1 d R
H40B H 0.9314 0.1050 0.3068 0.086 Uiso 1 1 d R
H40C H 0.9811 0.0700 0.2518 0.086 Uiso 1 1 d R
C12 C 0.6352(3) 0.0069(3) 0.0688(3) 0.0766(14) Uani 1 1 d .
H12A H 0.6789 -0.0210 0.1010 0.092 Uiso 1 1 d R
H12B H 0.5972 -0.0284 0.0384 0.092 Uiso 1 1 d R
H12C H 0.6114 0.0370 0.1028 0.092 Uiso 1 1 d R
C85 C 0.8333(4) 0.2793(3) -0.5713(3) 0.0943(19) Uani 1 1 d .
H85 H 0.8293 0.3199 -0.6070 0.113 Uiso 1 1 d R
C72 C 0.6962(3) 0.2411(3) -0.2891(3) 0.0792(15) Uani 1 1 d U
H72 H 0.7268 0.2116 -0.2479 0.095 Uiso 1 1 d R
C91 C 0.9743(4) 0.1307(4) -0.1829(4) 0.0943(19) Uani 1 1 d .
H91 H 1.0242 0.1375 -0.1491 0.113 Uiso 1 1 d R
C84 C 0.8297(4) 0.2929(3) -0.4928(3) 0.0850(17) Uani 1 1 d .
H84 H 0.8232 0.3433 -0.4782 0.102 Uiso 1 1 d R
C13 C 0.5960(3) 0.0997(3) -0.0353(4) 0.0908(18) Uani 1 1 d .
H13A H 0.6140 0.1327 -0.0716 0.109 Uiso 1 1 d R
H13B H 0.5724 0.1301 -0.0014 0.109 Uiso 1 1 d R
H13C H 0.5580 0.0643 -0.0653 0.109 Uiso 1 1 d R
C17 C 0.5753(4) 0.3016(4) -0.0348(6) 0.162(4) Uani 1 1 d .
H17A H 0.6020 0.2716 -0.0665 0.195 Uiso 1 1 d R
H17B H 0.5263 0.3196 -0.0680 0.195 Uiso 1 1 d R
H17C H 0.5657 0.2707 0.0077 0.195 Uiso 1 1 d R
C9 C 0.6984(4) 0.3846(3) -0.0998(3) 0.110(2) Uani 1 1 d U
H9A H 0.7087 0.4178 -0.1411 0.132 Uiso 1 1 d R
H9B H 0.6778 0.3365 -0.1246 0.132 Uiso 1 1 d R
C15 C 0.8227(4) 0.4391(3) -0.0271(3) 0.112(3) Uani 1 1 d .
H15A H 0.7940 0.4812 -0.0127 0.134 Uiso 1 1 d R
H15B H 0.8366 0.4508 -0.0762 0.134 Uiso 1 1 d R
H15C H 0.8697 0.4305 0.0146 0.134 Uiso 1 1 d R
C16 C 0.5808(4) 0.4118(4) 0.0457(5) 0.124(3) Uani 1 1 d .
H16A H 0.6116 0.4555 0.0686 0.149 Uiso 1 1 d R
H16B H 0.5706 0.3806 0.0878 0.149 Uiso 1 1 d R
H16C H 0.5319 0.4288 0.0113 0.149 Uiso 1 1 d R
C60 C 0.9286(4) 0.3368(4) 0.2635(3) 0.114(2) Uani 1 1 d .
H60A H 0.9694 0.3679 0.2960 0.137 Uiso 1 1 d R
H60B H 0.9415 0.2836 0.2735 0.137 Uiso 1 1 d R
H60C H 0.8797 0.3476 0.2765 0.137 Uiso 1 1 d R
C10 C 0.6401(4) 0.4201(4) -0.0634(4) 0.114(2) Uani 1 1 d U
H10A H 0.5919 0.4297 -0.1042 0.137 Uiso 1 1 d R
H10B H 0.6601 0.4687 -0.0393 0.137 Uiso 1 1 d R
C80 C 0.9442(4) 0.4759(4) -0.2522(4) 0.097(2) Uani 1 1 d .
H80 H 0.9702 0.5206 -0.2309 0.117 Uiso 1 1 d R
C76 C 0.6786(3) 0.3077(3) -0.4110(4) 0.0910(16) Uani 1 1 d U
H76 H 0.6971 0.3230 -0.4545 0.109 Uiso 1 1 d R
C75 C 0.6011(4) 0.3255(4) -0.4109(5) 0.119(3) Uani 1 1 d .
H75 H 0.5697 0.3552 -0.4514 0.143 Uiso 1 1 d R
C74 C 0.5718(4) 0.3001(5) -0.3479(5) 0.116(2) Uani 1 1 d U
H74 H 0.5203 0.3104 -0.3464 0.140 Uiso 1 1 d R
C73 C 0.6186(4) 0.2581(5) -0.2887(4) 0.117(3) Uani 1 1 d U
H73 H 0.5993 0.2405 -0.2465 0.140 Uiso 1 1 d R
O63 O 0.8445(5) 0.6220(4) 0.0674(4) 0.188(3) Uani 1 1 d .
H63 H 0.8269 0.6528 0.0944 0.225 Uiso 1 1 calc RD
C64 C 0.9148(7) 0.6468(7) 0.0597(6) 0.179(5) Uani 1 1 d D
H64A H 0.9133 0.7023 0.0567 0.215 Uiso 1 1 d R
H64B H 0.9538 0.6335 0.1086 0.215 Uiso 1 1 d R
C65 C 0.9398(7) 0.6202(7) -0.0033(8) 0.235(7) Uani 1 1 d D
H65A H 0.9902 0.6427 -0.0005 0.281 Uiso 1 1 d R
H65B H 0.9037 0.6344 -0.0529 0.281 Uiso 1 1 d R
H65C H 0.9448 0.5654 -0.0006 0.281 Uiso 1 1 d R

loop_
_atom_site_aniso_label
_atom_site_aniso_U_11
_atom_site_aniso_U_22
_atom_site_aniso_U_33
_atom_site_aniso_U_23
_atom_site_aniso_U_13
_atom_site_aniso_U_12
Ni1 0.0456(3) 0.0298(2) 0.0341(2) -0.00175(18) 0.00973(18) -0.00379(19)
Ni2 0.0561(3) 0.0300(2) 0.0364(2) -0.00163(19) 0.0091(2) -0.0004(2)
O20 0.0576(15) 0.0290(12) 0.0312(11) -0.0004(10) 0.0123(11) -0.0012(11)
O32 0.0672(17) 0.0368(14) 0.0551(15) -0.0019(12) 0.0304(13) 0.0017(12)
O42 0.0613(17) 0.0384(14) 0.0440(14) 0.0059(11) 0.0132(13) -0.0007(12)
O53 0.082(2) 0.0343(13) 0.0478(15) -0.0079(12) 0.0194(14) -0.0046(13)
C81 0.067(3) 0.087(4) 0.106(5) 0.028(4) 0.001(3) -0.023(3)
O62 0.0569(18) 0.0467(16) 0.081(2) -0.0094(15) -0.0015(15) -0.0081(14)
O43 0.0566(17) 0.0437(15) 0.0580(16) 0.0033(13) 0.0074(13) -0.0061(13)
N4 0.066(2) 0.0404(17) 0.0438(17) -0.0070(14) 0.0234(16) 0.0029(15)
N1 0.055(2) 0.051(2) 0.055(2) -0.0060(16) 0.0083(16) -0.0165(16)
O33 0.098(2) 0.0406(15) 0.0687(18) -0.0080(13) 0.0497(17) -0.0082(15)
C31 0.046(2) 0.043(2) 0.0424(18) -0.0036(16) 0.0160(16) -0.0063(16)
C93 0.191(7) 0.050(3) 0.071(4) 0.003(3) 0.068(4) 0.003(4)
N8 0.126(3) 0.0402(19) 0.0446(19) 0.0029(16) 0.029(2) -0.006(2)
N52 0.100(3) 0.0425(19) 0.062(2) -0.0188(17) 0.028(2) -0.0108(19)
C41 0.052(2) 0.048(2) 0.042(2) 0.0004(18) 0.0131(17) 0.0076(19)
C77 0.054(2) 0.051(2) 0.051(2) 0.0108(19) 0.0067(19) -0.0024(19)
N51 0.128(4) 0.0400(19) 0.066(2) -0.0127(17) 0.049(2) -0.007(2)
C50 0.070(3) 0.0332(19) 0.050(2) -0.0058(17) 0.011(2) 0.0062(18)
C6 0.088(3) 0.038(2) 0.0372(19) -0.0020(17) 0.022(2) -0.004(2)
C89 0.069(3) 0.049(2) 0.058(2) 0.0043(19) 0.032(2) 0.002(2)
C83 0.057(3) 0.048(2) 0.057(2) 0.0000(19) 0.016(2) 0.0030(19)
C5 0.082(3) 0.050(2) 0.050(2) -0.0011(19) 0.033(2) -0.005(2)
N11 0.078(3) 0.057(2) 0.102(3) -0.014(2) -0.018(2) 0.018(2)
C78 0.091(3) 0.055(3) 0.050(2) 0.001(2) 0.021(2) -0.012(2)
C88 0.087(3) 0.051(3) 0.065(3) 0.002(2) 0.024(3) 0.007(2)
C3 0.101(4) 0.050(2) 0.048(2) -0.0173(19) 0.023(2) -0.012(2)
C87 0.110(4) 0.062(3) 0.073(3) -0.008(3) 0.033(3) 0.012(3)
C71 0.055(2) 0.059(3) 0.071(3) -0.013(2) 0.018(2) -0.009(2)
C7 0.125(4) 0.043(2) 0.056(3) 0.001(2) 0.049(3) -0.010(3)
C79 0.134(5) 0.060(3) 0.059(3) -0.006(2) 0.018(3) -0.023(3)
C92 0.164(7) 0.080(4) 0.089(4) 0.029(4) 0.076(5) 0.053(5)
C30 0.079(3) 0.055(3) 0.074(3) -0.006(2) 0.044(3) -0.001(2)
C2 0.094(4) 0.050(2) 0.062(3) -0.021(2) 0.019(3) -0.018(2)
C94 0.124(5) 0.053(3) 0.065(3) 0.000(2) 0.039(3) -0.009(3)
C61 0.069(3) 0.066(3) 0.087(4) -0.011(3) 0.000(3) -0.018(2)
B70 0.049(3) 0.047(3) 0.055(3) -0.007(2) 0.016(2) -0.002(2)
C82 0.056(3) 0.072(3) 0.082(3) 0.018(3) 0.015(2) -0.003(2)
C90 0.066(3) 0.076(3) 0.078(3) 0.023(3) 0.028(3) 0.013(3)
C86 0.102(4) 0.079(4) 0.064(3) -0.005(3) 0.031(3) 0.014(3)
C14 0.081(3) 0.074(3) 0.072(3) 0.005(2) 0.041(3) 0.024(3)
C40 0.066(3) 0.084(3) 0.056(3) 0.006(2) 0.001(2) 0.017(3)
C12 0.078(3) 0.071(3) 0.086(3) -0.011(3) 0.029(3) -0.033(3)
C85 0.159(6) 0.070(4) 0.060(3) 0.008(3) 0.041(4) 0.019(4)
C72 0.056(3) 0.118(4) 0.063(3) -0.028(3) 0.014(2) -0.014(3)
C91 0.082(4) 0.115(5) 0.095(4) 0.043(4) 0.041(3) 0.038(4)
C84 0.144(5) 0.049(3) 0.068(3) 0.002(2) 0.039(3) 0.017(3)
C13 0.062(3) 0.078(4) 0.113(4) -0.003(3) -0.014(3) -0.009(3)
C17 0.080(4) 0.081(4) 0.263(10) -0.055(6) -0.073(5) 0.025(4)
C9 0.200(6) 0.064(3) 0.047(3) 0.013(2) -0.003(3) 0.032(4)
C15 0.223(8) 0.050(3) 0.090(4) -0.008(3) 0.090(5) -0.042(4)
C16 0.074(4) 0.094(5) 0.188(7) -0.035(5) 0.002(4) 0.036(4)
C60 0.150(6) 0.120(5) 0.068(4) -0.020(4) 0.022(4) -0.048(5)
C10 0.153(5) 0.074(3) 0.085(4) 0.007(3) -0.026(3) 0.037(3)
C80 0.119(5) 0.075(4) 0.080(4) 0.007(3) -0.009(4) -0.042(4)
C76 0.069(3) 0.080(3) 0.126(5) 0.013(3) 0.027(3) 0.006(3)
C75 0.059(4) 0.099(5) 0.194(8) 0.007(5) 0.022(4) 0.017(3)
C74 0.053(4) 0.133(6) 0.166(7) -0.057(5) 0.033(4) -0.005(3)
C73 0.068(4) 0.202(8) 0.087(4) -0.055(4) 0.031(3) -0.027(4)
O63 0.249(8) 0.157(6) 0.207(7) -0.039(5) 0.150(6) -0.057(5)
C64 0.175(10) 0.217(12) 0.173(10) 0.049(9) 0.095(8) -0.015(8)
C65 0.224(14) 0.222(13) 0.315(18) 0.037(13) 0.175(14) -0.011(10)

loop_
_atom_type_symbol
_atom_type_description
_atom_type_scat_dispersion_real
_atom_type_scat_dispersion_imag
_atom_type_scat_source
C C 0.0033 0.0016 'International Tables Vol C Tables 4.2.6.8 and 6.1.1.4'
B B 0.0013 0.0007 'International Tables Vol C Tables 4.2.6.8 and 6.1.1.4'
H H 0.0000 0.0000 'International Tables Vol C Tables 4.2.6.8 and 6.1.1.4'
O O 0.0106 0.0060 'International Tables Vol C Tables 4.2.6.8 and 6.1.1.4'
N N 0.0061 0.0033 'International Tables Vol C Tables 4.2.6.8 and 6.1.1.4'
Ni Ni 0.3393 1.1124 'International Tables Vol C Tables 4.2.6.8 and 6.1.1.4'

loop_
_geom_angle_atom_site_label_1
_geom_angle_atom_site_label_2
_geom_angle_atom_site_label_3
_geom_angle
O20 Ni1 O32 96.28(10)
O20 Ni1 N4 83.51(11)
O32 Ni1 N4 176.98(12)
O20 Ni1 N1 106.65(12)
O32 Ni1 N1 92.98(13)
N4 Ni1 N1 84.20(13)
O20 Ni1 O42 156.85(10)
O32 Ni1 O42 86.16(11)
N4 Ni1 O42 95.22(11)
N1 Ni1 O42 96.17(12)
O20 Ni1 O43 96.95(10)
O32 Ni1 O43 90.43(12)
N4 Ni1 O43 92.59(12)
N1 Ni1 O43 155.61(12)
O42 Ni1 O43 59.95(10)
O20 Ni1 C41 126.87(12)
O32 Ni1 C41 86.79(12)
N4 Ni1 C41 95.76(13)
N1 Ni1 C41 126.21(14)
O42 Ni1 C41 30.08(11)
O43 Ni1 C41 29.92(11)
O20 Ni1 Ni2 27.97(6)
O32 Ni1 Ni2 72.64(7)
N4 Ni1 Ni2 107.92(9)
N1 Ni1 Ni2 121.61(10)
O42 Ni1 Ni2 136.71(7)
O43 Ni1 Ni2 82.41(7)
C41 Ni1 Ni2 109.54(9)
O20 Ni2 O33 93.65(10)
O20 Ni2 O53 168.69(11)
O33 Ni2 O53 93.14(11)
O20 Ni2 N8 82.81(12)
O33 Ni2 N8 174.37(14)
O53 Ni2 N8 91.06(12)
O20 Ni2 O62 85.19(11)
O33 Ni2 O62 91.39(14)
O53 Ni2 O62 85.61(11)
N8 Ni2 O62 92.66(16)
O20 Ni2 N11 99.02(13)
O33 Ni2 N11 92.41(18)
O53 Ni2 N11 89.72(14)
N8 Ni2 N11 83.9(2)
O62 Ni2 N11 174.13(15)
O20 Ni2 Ni1 27.50(6)
O33 Ni2 Ni1 68.92(8)
O53 Ni2 Ni1 152.57(8)
N8 Ni2 Ni1 108.45(10)
O62 Ni2 Ni1 74.68(8)
N11 Ni2 Ni1 110.89(11)
C6 O20 Ni1 114.5(2)
C6 O20 Ni2 114.2(2)
Ni1 O20 Ni2 124.53(11)
C6 O20 O62 101.1(2)
Ni1 O20 O62 96.48(11)
Ni2 O20 O62 49.23(8)
C31 O32 Ni1 132.7(2)
C41 O42 Ni1 91.7(2)
C50 O53 Ni2 136.1(3)
C80 C81 C82 120.4(5)
C80 C81 H81 119.8
C82 C81 H81 119.8
C61 O62 Ni2 133.8(3)
C61 O62 O20 173.7(3)
Ni2 O62 O20 45.58(7)
C61 O62 H62 95.5
Ni2 O62 H62 109.0
O20 O62 H62 79.8
C41 O43 Ni1 88.2(2)
C14 N4 C5 108.9(3)
C14 N4 C3 110.1(3)
C5 N4 C3 112.0(3)
C14 N4 Ni1 116.2(2)
C5 N4 Ni1 103.9(2)
C3 N4 Ni1 105.7(3)
C13 N1 C12 109.2(4)
C13 N1 C2 110.3(4)
C12 N1 C2 107.8(4)
C13 N1 Ni1 113.3(3)
C12 N1 Ni1 112.0(3)
C2 N1 Ni1 103.9(3)
C31 O33 Ni2 138.9(2)
O32 C31 O33 125.8(3)
O32 C31 C30 118.3(3)
O33 C31 C30 115.9(3)
C92 C93 C94 120.1(6)
C92 C93 H93 119.7
C94 C93 H93 120.2
C15 N8 C7 110.2(4)
C15 N8 C9 109.9(4)
C7 N8 C9 110.7(4)
C15 N8 Ni2 115.3(3)
C7 N8 Ni2 104.4(2)
C9 N8 Ni2 106.2(4)
C50 N52 H52A 127.9
C50 N52 H52B 115.1
H52A N52 H52B 116.9
O43 C41 O42 119.9(3)
O43 C41 C40 119.8(4)
O42 C41 C40 120.3(4)
O43 C41 Ni1 61.8(2)
O42 C41 Ni1 58.19(19)
C40 C41 Ni1 176.4(3)
C82 C77 C78 114.4(4)
C82 C77 B70 122.7(4)
C78 C77 B70 122.9(4)
C50 N51 H51A 112.2
C50 N51 H51B 122.9
H51A N51 H51B 124.4
O53 C50 N51 122.8(4)
O53 C50 N52 119.9(4)
N51 C50 N52 117.3(4)
O20 C6 C5 111.3(3)
O20 C6 C7 112.2(3)
C5 C6 C7 108.4(4)
O20 C6 H6 108.4
C5 C6 H6 108.3
C7 C6 H6 108.1
C90 C89 C94 114.0(4)
C90 C89 B70 124.3(4)
C94 C89 B70 121.6(4)
C88 C83 C84 112.5(4)
C88 C83 B70 124.9(4)
C84 C83 B70 122.5(4)
N4 C5 C6 111.7(3)
N4 C5 H5A 109.3
C6 C5 H5A 109.3
N4 C5 H5B 109.1
C6 C5 H5B 109.3
H5A C5 H5B 107.9
C17 N11 C16 107.9(5)
C17 N11 C10 112.8(6)
C16 N11 C10 106.1(5)
C17 N11 Ni2 112.2(3)
C16 N11 Ni2 114.7(4)
C10 N11 Ni2 103.0(4)
C79 C78 C77 123.0(5)
C79 C78 H78 118.6
C77 C78 H78 118.4
C83 C88 C87 123.8(4)
C83 C88 H88 117.8
C87 C88 H88 118.4
C2 C3 N4 110.1(3)
C2 C3 H3A 110.1
N4 C3 H3A 109.5
C2 C3 H3B 109.5
N4 C3 H3B 109.4
H3A C3 H3B 108.1
C86 C87 C88 120.5(5)
C86 C87 H87 119.9
C88 C87 H87 119.6
C72 C71 C76 115.3(5)
C72 C71 B70 122.5(4)
C76 C71 B70 122.0(4)
N8 C7 C6 112.3(4)
N8 C7 H7A 109.2
C6 C7 H7A 108.9
N8 C7 H7B 109.2
C6 C7 H7B 109.2
H7A C7 H7B 107.9
C80 C79 C78 120.9(6)
C80 C79 H79 119.4
C78 C79 H79 119.7
C93 C92 C91 119.2(6)
C93 C92 H92 120.7
C91 C92 H92 120.1
C31 C30 H30A 109.4
C31 C30 H30B 109.6
H30A C30 H30B 109.5
C31 C30 H30C 109.4
H30A C30 H30C 109.5
H30B C30 H30C 109.5
C3 C2 N1 110.4(3)
C3 C2 H2A 110.1
N1 C2 H2A 109.9
C3 C2 H2B 109.0
N1 C2 H2B 109.3
H2A C2 H2B 108.1
C93 C94 C89 123.0(6)
C93 C94 H94 118.6
C89 C94 H94 118.4
O62 C61 C60 111.0(4)
O62 C61 H61A 109.4
C60 C61 H61A 109.9
O62 C61 H61B 109.8
C60 C61 H61B 108.7
H61A C61 H61B 108.0
C71 B70 C89 112.6(4)
C71 B70 C83 109.8(3)
C89 B70 C83 108.7(3)
C71 B70 C77 107.1(3)
C89 B70 C77 109.6(3)
C83 B70 C77 108.9(3)
C77 C82 C81 122.1(5)
C77 C82 H82 118.8
C81 C82 H82 119.1
C89 C90 C91 124.3(5)
C89 C90 H90 117.7
C91 C90 H90 117.9
C85 C86 C87 118.4(5)
C85 C86 H86 120.7
C87 C86 H86 120.8
N4 C14 H14A 109.1
N4 C14 H14B 109.7
H14A C14 H14B 109.5
N4 C14 H14C 109.6
H14A C14 H14C 109.5
H14B C14 H14C 109.5
C41 C40 H40A 110.1
C41 C40 H40B 109.1
H40A C40 H40B 109.5
C41 C40 H40C 109.3
H40A C40 H40C 109.5
H40B C40 H40C 109.5
N1 C12 H12A 109.4
N1 C12 H12B 109.3
H12A C12 H12B 109.5
N1 C12 H12C 109.6
H12A C12 H12C 109.5
H12B C12 H12C 109.5
C86 C85 C84 119.9(5)
C86 C85 H85 120.1
C84 C85 H85 120.0
C71 C72 C73 122.1(6)
C71 C72 H72 118.5
C73 C72 H72 119.4
C92 C91 C90 119.4(6)
C92 C91 H91 120.6
C90 C91 H91 120.1
C83 C84 C85 124.7(5)
C83 C84 H84 117.5
C85 C84 H84 117.7
N1 C13 H13A 109.3
N1 C13 H13B 109.6
H13A C13 H13B 109.5
N1 C13 H13C 109.6
H13A C13 H13C 109.5
H13B C13 H13C 109.5
N11 C17 H17A 109.6
N11 C17 H17B 109.6
H17A C17 H17B 109.5
N11 C17 H17C 109.2
H17A C17 H17C 109.5
H17B C17 H17C 109.5
C10 C9 N8 110.5(4)
C10 C9 H9A 110.1
N8 C9 H9A 109.4
C10 C9 H9B 109.3
N8 C9 H9B 109.3
H9A C9 H9B 108.2
N8 C15 H15A 108.9
N8 C15 H15B 109.7
H15A C15 H15B 109.5
N8 C15 H15C 109.8
H15A C15 H15C 109.5
H15B C15 H15C 109.4
N11 C16 H16A 109.5
N11 C16 H16B 109.2
H16A C16 H16B 109.4
N11 C16 H16C 109.8
H16A C16 H16C 109.5
H16B C16 H16C 109.5
C61 C60 H60A 109.6
C61 C60 H60B 110.0
H60A C60 H60B 109.5
C61 C60 H60C 108.8
H60A C60 H60C 109.5
H60B C60 H60C 109.5
C9 C10 N11 109.0(5)
C9 C10 H10A 109.8
N11 C10 H10A 109.9
C9 C10 H10B 109.6
N11 C10 H10B 110.2
H10A C10 H10B 108.3
C79 C80 C81 119.3(5)
C79 C80 H80 120.4
C81 C80 H80 120.4
C75 C76 C71 123.0(6)
C75 C76 H76 118.5
C71 C76 H76 118.5
C74 C75 C76 119.0(7)
C74 C75 H75 119.9
C76 C75 H75 121.1
C73 C74 C75 119.2(6)
C73 C74 H74 119.6
C75 C74 H74 121.1
C74 C73 C72 121.2(7)
C74 C73 H73 119.8
C72 C73 H73 118.9
C64 O63 H63 109.5
O63 C64 C65 117.6(11)
O63 C64 H64A 108.2
C65 C64 H64A 107.9
O63 C64 H64B 107.6
C65 C64 H64B 108.3
H64A C64 H64B 106.8
C64 C65 H65A 107.7
C64 C65 H65B 110.6
H65A C65 H65B 109.5
C64 C65 H65C 110.2
H65A C65 H65C 109.5
H65B C65 H65C 109.4

loop_
_geom_bond_atom_site_label_1
_geom_bond_atom_site_label_2
_geom_bond_distance
Ni1 O20 1.987(2)
Ni1 O32 2.042(3)
Ni1 N4 2.126(3)
Ni1 N1 2.128(3)
Ni1 O42 2.139(3)
Ni1 O43 2.219(3)
Ni1 C41 2.516(4)
Ni1 Ni2 3.5452(12)
Ni2 O20 2.018(2)
Ni2 O33 2.029(3)
Ni2 O53 2.062(3)
Ni2 N8 2.114(4)
Ni2 O62 2.140(3)
Ni2 N11 2.158(4)
O20 C6 1.411(4)
O20 O62 2.816(4)
O32 C31 1.244(4)
O42 C41 1.261(5)
O53 C50 1.250(4)
C81 C80 1.366(9)
C81 C82 1.399(7)
C81 H81 0.9300
O62 C61 1.425(5)
O62 H62 0.9601
O43 C41 1.256(5)
N4 C14 1.477(5)
N4 C5 1.480(5)
N4 C3 1.482(5)
N1 C13 1.460(6)
N1 C12 1.468(5)
N1 C2 1.505(6)
O33 C31 1.246(4)
C31 C30 1.506(5)
C93 C92 1.369(9)
C93 C94 1.394(8)
C93 H93 0.9298
N8 C15 1.472(6)
N8 C7 1.474(6)
N8 C9 1.487(7)
N52 C50 1.335(5)
N52 H52A 0.8732
N52 H52B 0.9726
C41 C40 1.507(5)
C77 C82 1.395(6)
C77 C78 1.405(6)
C77 B70 1.659(6)
N51 C50 1.329(5)
N51 H51A 0.9154
N51 H51B 0.9436
C6 C5 1.510(6)
C6 C7 1.516(6)
C6 H6 0.9804
C89 C90 1.382(6)
C89 C94 1.398(6)
C89 B70 1.654(6)
C83 C88 1.379(6)
C83 C84 1.383(6)
C83 B70 1.658(6)
C5 H5A 0.9697
C5 H5B 0.9702
N11 C17 1.456(7)
N11 C16 1.464(7)
N11 C10 1.510(8)
C78 C79 1.374(6)
C78 H78 0.9300
C88 C87 1.395(7)
C88 H88 0.9301
C3 C2 1.468(6)
C3 H3A 0.9699
C3 H3B 0.9700
C87 C86 1.358(7)
C87 H87 0.9301
C71 C72 1.383(7)
C71 C76 1.403(7)
C71 B70 1.638(6)
C7 H7A 0.9696
C7 H7B 0.9700
C79 C80 1.345(8)
C79 H79 0.9299
C92 C91 1.372(9)
C92 H92 0.9301
C30 H30A 0.9600
C30 H30B 0.9600
C30 H30C 0.9599
C2 H2A 0.9700
C2 H2B 0.9705
C94 H94 0.9299
C61 C60 1.473(7)
C61 H61A 0.9701
C61 H61B 0.9701
C82 H82 0.9300
C90 C91 1.389(7)
C90 H90 0.9300
C86 C85 1.348(7)
C86 H86 0.9301
C14 H14A 0.9598
C14 H14B 0.9603
C14 H14C 0.9599
C40 H40A 0.9603
C40 H40B 0.9600
C40 H40C 0.9600
C12 H12A 0.9601
C12 H12B 0.9598
C12 H12C 0.9598
C85 C84 1.392(7)
C85 H85 0.9299
C72 C73 1.399(8)
C72 H72 0.9298
C91 H91 0.9298
C84 H84 0.9301
C13 H13A 0.9601
C13 H13B 0.9601
C13 H13C 0.9600
C17 H17A 0.9599
C17 H17B 0.9599
C17 H17C 0.9602
C9 C10 1.469(9)
C9 H9A 0.9699
C9 H9B 0.9701
C15 H15A 0.9597
C15 H15B 0.9603
C15 H15C 0.9598
C16 H16A 0.9600
C16 H16B 0.9602
C16 H16C 0.9602
C60 H60A 0.9601
C60 H60B 0.9600
C60 H60C 0.9604
C10 H10A 0.9698
C10 H10B 0.9700
C80 H80 0.9301
C76 C75 1.398(8)
C76 H76 0.9300
C75 C74 1.389(10)
C75 H75 0.9303
C74 C73 1.353(10)
C74 H74 0.9299
C73 H73 0.9299
O63 C64 1.348(10)
O63 H63 0.8200
C64 C65 1.354(11)
C64 H64A 0.9702
C64 H64B 0.9701
C65 H65A 0.9600
C65 H65B 0.9601
C65 H65C 0.9599
